data_1518830
loop_
_publ_author_name
'Braunschweig, Holger'
'Radacki, Krzysztof'
'Shang, Rong'

_publ_section_title
;
 Side-on coordination of boryl and borylene complexes to cationic coinage
 metal fragments
;
_journal_issue 5
_journal_name_full 'Chem. Sci.'
_journal_page_first 2989
_journal_paper_doi 10.1039/C5SC00211G
_journal_volume 6
_journal_year 2015
_chemical_formula_moiety 'C29 H34 B2 Cu2 Mn3 O6, C24 H12 B Cl8, 2(C H2 Cl2)'
_chemical_formula_sum 'C55 H50 B3 Cl12 Cu2 Mn3 O6'
_chemical_formula_weight 1556.68
_chemical_name_systematic 11
_space_group_crystal_system triclinic
_space_group_IT_number 2
_space_group_name_Hall '-P 1'
_space_group_name_H-M_alt 'P -1'
_symmetry_space_group_name_Hall '-P 1'
_symmetry_space_group_name_H-M 'P -1'
_atom_sites_solution_hydrogens mixed
_atom_sites_solution_secondary iterative
_audit_creation_method SHELXL-2014/6
_audit_update_record
;
2014-11-07 deposited with the CCDC.
2015-03-09 downloaded from the CCDC.
;
_cell_angle_alpha 70.672(14)
_cell_angle_beta 73.210(17)
_cell_angle_gamma 68.233(18)
_cell_formula_units_Z 2
_cell_length_a 11.952(4)
_cell_length_b 14.576(5)
_cell_length_c 20.573(6)
_cell_measurement_reflns_used 9784
_cell_measurement_temperature 100(2)
_cell_measurement_theta_max 27.47
_cell_measurement_theta_min 2.77
_cell_volume 3084.0(18)
_computing_cell_refinement 'Saint+ ver. 8.18C (Bruker AXS)'
_computing_data_collection 'APEX2 ver. 2012.4-3 (Bruker AXS)'
_computing_data_reduction 'Saint+ ver. 8.18C (Bruker AXS)'
_computing_molecular_graphics 'ShelXLe (Huebschle et all, 2011)'
_computing_publication_material 'SHELXL-97 (Sheldrick, 2008)'
_computing_structure_refinement 'SHELXL-2014/6 (Sheldrick, 2014)'
_computing_structure_solution 'SHELXT (Sheldrick, 2012)'
_diffrn_ambient_temperature 100(2)
_diffrn_detector_area_resol_mean 8.333
_diffrn_measured_fraction_theta_full 0.999
_diffrn_measured_fraction_theta_max 0.999
_diffrn_measurement_device_type 'Bruker D8 Quest'
_diffrn_measurement_method '\f and \w scans'
_diffrn_radiation_type MoK\a
_diffrn_radiation_wavelength 0.71073
_diffrn_reflns_av_R_equivalents 0.0321
_diffrn_reflns_av_unetI/netI 0.0231
_diffrn_reflns_Laue_measured_fraction_full 0.999
_diffrn_reflns_Laue_measured_fraction_max 0.999
_diffrn_reflns_limit_h_max 14
_diffrn_reflns_limit_h_min -14
_diffrn_reflns_limit_k_max 18
_diffrn_reflns_limit_k_min -18
_diffrn_reflns_limit_l_max 25
_diffrn_reflns_limit_l_min -25
_diffrn_reflns_number 73267
_diffrn_reflns_point_group_measured_fraction_full 0.999
_diffrn_reflns_point_group_measured_fraction_max 0.999
_diffrn_reflns_theta_full 26.000
_diffrn_reflns_theta_max 26.371
_diffrn_reflns_theta_min 2.304
_exptl_absorpt_coefficient_mu 1.844
_exptl_absorpt_correction_T_max 0.7456
_exptl_absorpt_correction_T_min 0.6669
_exptl_absorpt_correction_type multi-scan
_exptl_absorpt_process_details 'Sadabs 2008/1 (Bruker 2008)'
_exptl_crystal_colour orange
_exptl_crystal_density_diffrn 1.676
_exptl_crystal_description plate
_exptl_crystal_F_000 1560
_exptl_crystal_recrystallization_method 'Re-crystallisation from solvent: DCM'
_exptl_crystal_size_max 0.15
_exptl_crystal_size_mid 0.14
_exptl_crystal_size_min 0.05
_refine_diff_density_max 1.422
_refine_diff_density_min -0.728
_refine_diff_density_rms 0.085
_refine_ls_extinction_method none
_refine_ls_goodness_of_fit_ref 1.044
_refine_ls_hydrogen_treatment mixed
_refine_ls_matrix_type full
_refine_ls_number_parameters 739
_refine_ls_number_reflns 12602
_refine_ls_number_restraints 0
_refine_ls_restrained_S_all 1.044
_refine_ls_R_factor_all 0.0391
_refine_ls_R_factor_gt 0.0299
_refine_ls_shift/su_max 0.002
_refine_ls_shift/su_mean 0.000
_refine_ls_structure_factor_coef Fsqd
_refine_ls_weighting_details 'w=1/[\s^2^(Fo^2^)+(0.0386P)^2^+3.9858P] where P=(Fo^2^+2Fc^2^)/3'
_refine_ls_weighting_scheme calc
_refine_ls_wR_factor_gt 0.0747
_refine_ls_wR_factor_ref 0.0790
_reflns_Friedel_coverage 0.000
_reflns_number_gt 10752
_reflns_number_total 12602
_reflns_threshold_expression 'I > 2\s(I)'
_cod_data_source_file c5sc00211g2.cif
_cod_data_source_block 11
_cod_depositor_comments 'Adding full bibliography for 1518822--1518832.cif.'
_cod_original_cell_volume 3084.0(17)
_cod_database_code 1518830
_shelx_space_group_comment
;
The symmetry employed for this shelxl refinement is uniquely defined
by the following loop, which should always be used as a source of
symmetry information in preference to the above space-group names.
They are only intended as comments.
;
_shelxl_version_number 2014/6

loop_
_space_group_symop_operation_xyz
'x, y, z'
'-x, -y, -z'

loop_
_atom_site_label
_atom_site_type_symbol
_atom_site_fract_x
_atom_site_fract_y
_atom_site_fract_z
_atom_site_U_iso_or_equiv
_atom_site_adp_type
_atom_site_occupancy
_atom_site_site_symmetry_order
_atom_site_calc_flag
_atom_site_refinement_flags_posn
_atom_site_refinement_flags_adp
Cu1_1 Cu 0.49860(3) 0.57566(2) 0.77977(2) 0.01563(7) Uani 1 1 d . .
Cu2_1 Cu 0.32668(3) 0.45993(2) 0.83650(2) 0.01435(7) Uani 1 1 d . .
H1_1 H 0.346(3) 0.579(2) 0.8182(14) 0.020 Uiso 1 1 d . U
Mn1_1 Mn 0.68682(3) 0.56971(3) 0.68856(2) 0.01344(8) Uani 1 1 d . .
Mn2_1 Mn 0.35679(3) 0.56901(3) 0.89749(2) 0.01393(8) Uani 1 1 d . .
Mn3_1 Mn 0.28696(3) 0.30900(3) 0.83280(2) 0.01167(8) Uani 1 1 d . .
C1_1 C 0.6567(2) 0.60190(19) 0.60214(13) 0.0177(5) Uani 1 1 d . .
O1_1 O 0.63941(18) 0.62485(14) 0.54611(9) 0.0245(4) Uani 1 1 d . .
C2_1 C 0.6375(2) 0.45696(19) 0.71411(12) 0.0164(5) Uani 1 1 d . .
O2_1 O 0.61440(17) 0.38243(14) 0.72715(9) 0.0226(4) Uani 1 1 d . .
C3_1 C 0.5068(2) 0.5759(2) 0.88912(12) 0.0188(5) Uani 1 1 d . .
O3_1 O 0.59876(18) 0.58016(16) 0.89447(9) 0.0273(4) Uani 1 1 d . .
C4_1 C 0.4130(2) 0.4341(2) 0.93302(12) 0.0169(5) Uani 1 1 d . .
O4_1 O 0.45161(17) 0.34941(14) 0.96229(9) 0.0235(4) Uani 1 1 d . .
C5_1 C 0.2077(2) 0.34721(19) 0.91371(13) 0.0198(5) Uani 1 1 d . .
O5_1 O 0.15337(19) 0.36509(16) 0.96637(10) 0.0314(5) Uani 1 1 d . .
C6_1 C 0.1406(2) 0.33058(19) 0.81513(13) 0.0193(5) Uani 1 1 d . .
O6_1 O 0.04560(17) 0.34305(16) 0.80506(11) 0.0295(4) Uani 1 1 d . .
C1_2 C 0.8028(2) 0.5150(2) 0.76440(14) 0.0217(5) Uani 1 1 d . .
H1_2 H 0.7857 0.4733 0.8103 0.026 Uiso 1 1 calc R U
C2_2 C 0.7654(2) 0.6231(2) 0.74456(14) 0.0226(6) Uani 1 1 d . .
H2_2 H 0.7190 0.6667 0.7749 0.027 Uiso 1 1 calc R U
C3_2 C 0.8091(2) 0.6548(2) 0.67185(15) 0.0239(6) Uani 1 1 d . .
H3_2 H 0.7971 0.7234 0.6446 0.029 Uiso 1 1 calc R U
C4_2 C 0.8743(2) 0.5660(2) 0.64667(15) 0.0246(6) Uani 1 1 d . .
H4_2 H 0.9137 0.5649 0.5996 0.029 Uiso 1 1 calc R U
C5_2 C 0.8707(2) 0.4801(2) 0.70324(15) 0.0240(6) Uani 1 1 d . .
H5_2 H 0.9071 0.4109 0.7011 0.029 Uiso 1 1 calc R U
C1_3 C 0.2305(2) 0.5809(2) 0.99334(14) 0.0274(6) Uani 1 1 d . .
H1_3 H 0.2319 0.5259 1.0342 0.033 Uiso 1 1 calc R U
C2_3 C 0.1637(2) 0.6051(2) 0.94117(15) 0.0269(6) Uani 1 1 d . .
H2_3 H 0.1118 0.5695 0.9405 0.032 Uiso 1 1 calc R U
C3_3 C 0.1865(3) 0.6912(2) 0.88976(15) 0.0356(8) Uani 1 1 d . .
H3_3 H 0.1531 0.7239 0.8482 0.043 Uiso 1 1 calc R U
C4_3 C 0.2672(3) 0.7203(2) 0.9107(2) 0.0469(10) Uani 1 1 d . .
H4_3 H 0.2978 0.7765 0.8861 0.056 Uiso 1 1 calc R U
C5_3 C 0.2950(3) 0.6514(3) 0.97514(18) 0.0408(8) Uani 1 1 d . .
H5_3 H 0.3480 0.6527 1.0013 0.049 Uiso 1 1 calc R U
C1_4 C 0.3684(2) 0.18287(19) 0.78659(13) 0.0181(5) Uani 1 1 d . .
H1_4 H 0.3356 0.1727 0.7535 0.022 Uiso 1 1 calc R U
C2_4 C 0.3412(2) 0.14546(18) 0.86040(13) 0.0179(5) Uani 1 1 d . .
H2_4 H 0.2864 0.1067 0.8855 0.022 Uiso 1 1 calc R U
C3_4 C 0.4103(2) 0.17625(19) 0.88991(13) 0.0180(5) Uani 1 1 d . .
H3_4 H 0.4108 0.1607 0.9385 0.022 Uiso 1 1 calc R U
C4_4 C 0.4788(2) 0.23399(18) 0.83499(13) 0.0163(5) Uani 1 1 d . .
H4_4 H 0.5324 0.2646 0.8401 0.020 Uiso 1 1 calc R U
C5_4 C 0.4527(2) 0.23801(19) 0.77048(13) 0.0175(5) Uani 1 1 d . .
H5_4 H 0.4859 0.2717 0.7249 0.021 Uiso 1 1 calc R U
B1_5 B 0.2771(2) 0.4252(2) 0.75808(14) 0.0134(5) Uani 1 1 d . .
C2_5 C 0.2560(2) 0.49950(19) 0.68574(12) 0.0155(5) Uani 1 1 d . .
C3_5 C 0.2295(3) 0.4452(2) 0.64127(13) 0.0243(6) Uani 1 1 d . .
H3A_5 H 0.2127 0.4930 0.5963 0.037 Uiso 1 1 calc R U
H3B_5 H 0.1581 0.4216 0.6665 0.037 Uiso 1 1 calc R U
H3C_5 H 0.3010 0.3866 0.6329 0.037 Uiso 1 1 calc R U
C4_5 C 0.3676(2) 0.5363(2) 0.64562(13) 0.0226(6) Uani 1 1 d . .
H4A_5 H 0.3850 0.5708 0.6734 0.034 Uiso 1 1 calc R U
H4B_5 H 0.3502 0.5840 0.6007 0.034 Uiso 1 1 calc R U
H4C_5 H 0.4389 0.4776 0.6371 0.034 Uiso 1 1 calc R U
C5_5 C 0.1438(3) 0.5920(2) 0.69853(15) 0.0287(6) Uani 1 1 d . .
H5A_5 H 0.1603 0.6260 0.7270 0.043 Uiso 1 1 calc R U
H5B_5 H 0.0720 0.5687 0.7233 0.043 Uiso 1 1 calc R U
H5C_5 H 0.1279 0.6400 0.6534 0.043 Uiso 1 1 calc R U
B1_6 B 0.5506(3) 0.6859(2) 0.68970(14) 0.0185(6) Uani 1 1 d . .
C2_6 C 0.4735(2) 0.7970(2) 0.67300(13) 0.0226(6) Uani 1 1 d . .
C3_6 C 0.5168(3) 0.8498(2) 0.59562(15) 0.0334(7) Uani 1 1 d . .
H3A_6 H 0.6050 0.8401 0.5872 0.050 Uiso 1 1 calc R U
H3B_6 H 0.4721 0.9229 0.5863 0.050 Uiso 1 1 calc R U
H3C_6 H 0.5008 0.8197 0.5644 0.050 Uiso 1 1 calc R U
C4_6 C 0.4944(3) 0.8477(2) 0.72252(16) 0.0293(6) Uani 1 1 d . .
H4A_6 H 0.4693 0.8131 0.7715 0.044 Uiso 1 1 calc R U
H4B_6 H 0.4456 0.9199 0.7137 0.044 Uiso 1 1 calc R U
H4C_6 H 0.5816 0.8420 0.7136 0.044 Uiso 1 1 calc R U
C5_6 C 0.3346(2) 0.8109(2) 0.68505(16) 0.0292(6) Uani 1 1 d . .
H5A_6 H 0.3209 0.7790 0.6541 0.044 Uiso 1 1 calc R U
H5B_6 H 0.2891 0.8839 0.6746 0.044 Uiso 1 1 calc R U
H5C_6 H 0.3060 0.7787 0.7341 0.044 Uiso 1 1 calc R U
B1 B 0.8501(2) 0.00704(19) 0.70873(12) 0.0094(5) Uani 1 1 d . .
C1_7 C 0.9578(2) -0.03675(17) 0.64609(11) 0.0099(4) Uani 1 1 d . .
C2_7 C 0.9516(2) -0.11164(17) 0.61976(11) 0.0110(4) Uani 1 1 d . .
H2_7 H 0.8879 -0.1424 0.6414 0.013 Uiso 1 1 calc R U
C3_7 C 1.0364(2) -0.14160(17) 0.56272(12) 0.0123(5) Uani 1 1 d . .
C4_7 C 1.1314(2) -0.09998(18) 0.52890(12) 0.0132(5) Uani 1 1 d . .
H4_7 H 1.1900 -0.1218 0.4903 0.016 Uiso 1 1 calc R U
C5_7 C 1.1366(2) -0.02522(18) 0.55414(11) 0.0124(5) Uani 1 1 d . .
C6_7 C 1.0526(2) 0.00711(17) 0.61096(11) 0.0110(4) Uani 1 1 d . .
H6_7 H 1.0594 0.0593 0.6262 0.013 Uiso 1 1 calc R U
Cl7_7 Cl 1.02438(5) -0.23502(4) 0.53168(3) 0.01627(12) Uani 1 1 d . .
Cl8_7 Cl 1.25431(5) 0.03028(5) 0.51235(3) 0.01905(13) Uani 1 1 d . .
C1_8 C 0.9009(2) 0.05096(17) 0.75458(11) 0.0103(4) Uani 1 1 d . .
C2_8 C 1.0197(2) 0.00625(17) 0.76914(11) 0.0120(4) Uani 1 1 d . .
H2_8 H 1.0747 -0.0488 0.7499 0.014 Uiso 1 1 calc R U
C3_8 C 1.0580(2) 0.04131(18) 0.81133(12) 0.0140(5) Uani 1 1 d . .
C4_8 C 0.9821(2) 0.11895(18) 0.84261(12) 0.0156(5) Uani 1 1 d . .
H4_8 H 1.0093 0.1415 0.8720 0.019 Uiso 1 1 calc R U
C5_8 C 0.8642(2) 0.16231(18) 0.82895(12) 0.0151(5) Uani 1 1 d . .
C6_8 C 0.8231(2) 0.13055(18) 0.78611(12) 0.0132(5) Uani 1 1 d . .
H6_8 H 0.7415 0.1628 0.7779 0.016 Uiso 1 1 calc R U
Cl7_8 Cl 1.20928(6) -0.01253(5) 0.82499(3) 0.02361(14) Uani 1 1 d . .
Cl8_8 Cl 0.76311(6) 0.25940(5) 0.86915(3) 0.02447(14) Uani 1 1 d . .
C1_9 C 0.7978(2) -0.08416(17) 0.76753(11) 0.0098(4) Uani 1 1 d . .
C2_9 C 0.8749(2) -0.18470(17) 0.78585(11) 0.0114(4) Uani 1 1 d . .
H2_9 H 0.9568 -0.2027 0.7608 0.014 Uiso 1 1 calc R U
C3_9 C 0.8330(2) -0.25821(17) 0.84009(11) 0.0118(4) Uani 1 1 d . .
C4_9 C 0.7144(2) -0.23756(18) 0.87832(12) 0.0136(5) Uani 1 1 d . .
H4_9 H 0.6866 -0.2886 0.9151 0.016 Uiso 1 1 calc R U
C5_9 C 0.6385(2) -0.13840(18) 0.85997(12) 0.0136(5) Uani 1 1 d . .
C6_9 C 0.6781(2) -0.06279(18) 0.80677(11) 0.0124(5) Uani 1 1 d . .
H6_9 H 0.6232 0.0045 0.7968 0.015 Uiso 1 1 calc R U
Cl7_9 Cl 0.93052(5) -0.38345(4) 0.86109(3) 0.01792(12) Uani 1 1 d . .
Cl8_9 Cl 0.48760(5) -0.11003(5) 0.90649(3) 0.02401(14) Uani 1 1 d . .
C1_10 C 0.7453(2) 0.09714(17) 0.66624(11) 0.0104(4) Uani 1 1 d . .
C2_10 C 0.6487(2) 0.07790(18) 0.65298(11) 0.0115(4) Uani 1 1 d . .
H2_10 H 0.6379 0.0122 0.6728 0.014 Uiso 1 1 calc R U
C3_10 C 0.5682(2) 0.15324(19) 0.61126(12) 0.0142(5) Uani 1 1 d . .
C4_10 C 0.5803(2) 0.24974(18) 0.58011(12) 0.0151(5) Uani 1 1 d . .
H4_10 H 0.5255 0.3006 0.5513 0.018 Uiso 1 1 calc R U
C5_10 C 0.6761(2) 0.26877(17) 0.59288(11) 0.0131(5) Uani 1 1 d . .
C6_10 C 0.7571(2) 0.19537(17) 0.63481(11) 0.0120(4) Uani 1 1 d . .
H6_10 H 0.8214 0.2118 0.6423 0.014 Uiso 1 1 calc R U
Cl7_10 Cl 0.44674(6) 0.12632(5) 0.59851(3) 0.02240(13) Uani 1 1 d . .
Cl8_10 Cl 0.69447(6) 0.38976(4) 0.55421(3) 0.01914(13) Uani 1 1 d . .
C1_11 C 0.1539(3) 0.0939(2) 1.06170(14) 0.0286(6) Uani 1 1 d . .
H1A_11 H 0.1178 0.0670 1.1111 0.034 Uiso 1 1 calc R U
H1B_11 H 0.1724 0.1560 1.0591 0.034 Uiso 1 1 calc R U
Cl1_11 Cl 0.04621(8) 0.12716(9) 1.00926(4) 0.0530(2) Uani 1 1 d . .
Cl2_11 Cl 0.29168(7) 0.00203(6) 1.03693(4) 0.03821(18) Uani 1 1 d . .
C1_12 C 1.1511(2) 0.2713(2) 0.57748(13) 0.0229(6) Uani 1 1 d . .
H1A_12 H 1.2264 0.2908 0.5680 0.027 Uiso 1 1 calc R U
H1B_12 H 1.1681 0.2204 0.5510 0.027 Uiso 1 1 calc R U
Cl1_12 Cl 1.03103(7) 0.37986(5) 0.54884(4) 0.03334(17) Uani 1 1 d . .
Cl2_12 Cl 1.11300(7) 0.21634(5) 0.66797(3) 0.02953(15) Uani 1 1 d . .

loop_
_atom_site_aniso_label
_atom_site_aniso_U_11
_atom_site_aniso_U_22
_atom_site_aniso_U_33
_atom_site_aniso_U_23
_atom_site_aniso_U_13
_atom_site_aniso_U_12
Cu1_1 0.01612(15) 0.01775(15) 0.01160(14) -0.00233(11) -0.00022(11) -0.00661(12)
Cu2_1 0.01766(15) 0.01522(15) 0.01219(14) -0.00344(11) -0.00365(11) -0.00663(12)
Mn1_1 0.01280(17) 0.01498(18) 0.01305(17) -0.00378(14) -0.00109(13) -0.00561(14)
Mn2_1 0.01739(18) 0.01458(18) 0.01033(17) -0.00332(14) -0.00072(14) -0.00670(14)
Mn3_1 0.01229(17) 0.01295(18) 0.00930(16) -0.00193(13) -0.00118(13) -0.00475(14)
C1_1 0.0196(12) 0.0148(12) 0.0189(13) -0.0050(10) 0.0004(10) -0.0078(10)
O1_1 0.0367(11) 0.0236(10) 0.0150(9) -0.0009(7) -0.0070(8) -0.0130(8)
C2_1 0.0161(12) 0.0202(13) 0.0124(11) -0.0047(10) -0.0026(9) -0.0045(10)
O2_1 0.0282(10) 0.0186(10) 0.0217(9) -0.0025(7) -0.0033(8) -0.0113(8)
C3_1 0.0265(14) 0.0214(13) 0.0103(11) -0.0029(10) -0.0018(10) -0.0115(11)
O3_1 0.0267(10) 0.0437(12) 0.0193(9) -0.0078(9) -0.0036(8) -0.0200(9)
C4_1 0.0191(12) 0.0228(14) 0.0104(11) -0.0048(10) -0.0006(9) -0.0093(10)
O4_1 0.0325(10) 0.0206(10) 0.0166(9) 0.0006(8) -0.0096(8) -0.0080(8)
C5_1 0.0218(13) 0.0193(13) 0.0179(13) -0.0014(10) -0.0036(10) -0.0086(10)
O5_1 0.0377(12) 0.0379(12) 0.0185(10) -0.0128(9) 0.0104(9) -0.0181(10)
C6_1 0.0227(14) 0.0178(13) 0.0166(12) -0.0022(10) -0.0019(10) -0.0086(10)
O6_1 0.0194(10) 0.0326(11) 0.0373(12) -0.0017(9) -0.0115(8) -0.0106(8)
C1_2 0.0166(12) 0.0284(14) 0.0215(13) -0.0053(11) -0.0077(10) -0.0062(11)
C2_2 0.0173(12) 0.0322(15) 0.0264(14) -0.0139(12) -0.0041(10) -0.0110(11)
C3_2 0.0188(13) 0.0273(15) 0.0312(15) -0.0090(12) -0.0024(11) -0.0134(11)
C4_2 0.0136(12) 0.0363(16) 0.0252(14) -0.0119(12) 0.0021(10) -0.0099(11)
C5_2 0.0143(12) 0.0290(15) 0.0317(15) -0.0138(12) -0.0060(11) -0.0032(11)
C1_3 0.0213(13) 0.0352(16) 0.0161(13) -0.0094(11) 0.0035(10) -0.0007(12)
C2_3 0.0179(13) 0.0316(16) 0.0328(15) -0.0181(13) -0.0001(11) -0.0039(11)
C3_3 0.0323(16) 0.0295(16) 0.0226(15) -0.0063(12) 0.0005(12) 0.0109(13)
C4_3 0.0431(19) 0.0205(16) 0.066(2) -0.0248(16) 0.0262(17) -0.0127(14)
C5_3 0.0276(16) 0.063(2) 0.047(2) -0.0465(19) 0.0039(14) -0.0100(15)
C1_4 0.0209(13) 0.0161(12) 0.0194(12) -0.0091(10) -0.0035(10) -0.0042(10)
C2_4 0.0184(12) 0.0119(12) 0.0202(12) -0.0002(10) -0.0037(10) -0.0044(10)
C3_4 0.0179(12) 0.0158(12) 0.0157(12) -0.0004(10) -0.0039(9) -0.0024(10)
C4_4 0.0119(11) 0.0152(12) 0.0215(12) -0.0059(10) -0.0042(9) -0.0021(9)
C5_4 0.0151(12) 0.0166(12) 0.0158(12) -0.0055(10) 0.0024(9) -0.0020(10)
B1_5 0.0118(12) 0.0151(13) 0.0156(13) -0.0067(10) -0.0010(10) -0.0054(10)
C2_5 0.0151(11) 0.0187(12) 0.0132(11) -0.0029(9) -0.0041(9) -0.0056(10)
C3_5 0.0295(14) 0.0353(16) 0.0153(12) -0.0050(11) -0.0059(11) -0.0177(12)
C4_5 0.0232(13) 0.0310(15) 0.0152(12) 0.0005(11) -0.0037(10) -0.0155(11)
C5_5 0.0255(14) 0.0283(15) 0.0215(14) -0.0018(11) -0.0078(11) 0.0022(12)
B1_6 0.0196(14) 0.0315(16) 0.0106(12) -0.0076(11) 0.0041(10) -0.0180(12)
C2_6 0.0226(13) 0.0294(15) 0.0150(12) -0.0026(11) 0.0005(10) -0.0128(11)
C3_6 0.0408(17) 0.0204(14) 0.0228(15) 0.0041(11) 0.0022(13) -0.0059(13)
C4_6 0.0353(16) 0.0175(14) 0.0341(16) -0.0095(12) -0.0035(13) -0.0066(12)
C5_6 0.0229(14) 0.0257(15) 0.0307(15) -0.0026(12) -0.0074(12) -0.0004(12)
B1 0.0093(11) 0.0105(12) 0.0069(11) -0.0004(9) 0.0004(9) -0.0044(9)
C1_7 0.0103(10) 0.0102(11) 0.0064(10) -0.0003(8) -0.0016(8) -0.0014(8)
C2_7 0.0119(11) 0.0137(11) 0.0073(10) -0.0009(8) -0.0010(8) -0.0060(9)
C3_7 0.0152(11) 0.0097(11) 0.0107(11) -0.0023(9) -0.0040(9) -0.0015(9)
C4_7 0.0124(11) 0.0149(12) 0.0079(10) -0.0035(9) 0.0011(8) -0.0008(9)
C5_7 0.0100(11) 0.0150(12) 0.0097(11) 0.0005(9) -0.0004(8) -0.0054(9)
C6_7 0.0124(11) 0.0118(11) 0.0082(10) -0.0025(8) -0.0008(8) -0.0037(9)
Cl7_7 0.0235(3) 0.0144(3) 0.0125(3) -0.0066(2) -0.0001(2) -0.0071(2)
Cl8_7 0.0149(3) 0.0258(3) 0.0172(3) -0.0071(2) 0.0060(2) -0.0122(2)
C1_8 0.0126(11) 0.0115(11) 0.0047(10) 0.0006(8) 0.0019(8) -0.0064(9)
C2_8 0.0149(11) 0.0108(11) 0.0100(10) -0.0026(9) 0.0003(9) -0.0056(9)
C3_8 0.0141(11) 0.0157(12) 0.0117(11) -0.0002(9) -0.0028(9) -0.0064(9)
C4_8 0.0219(12) 0.0180(12) 0.0115(11) -0.0043(9) -0.0034(9) -0.0103(10)
C5_8 0.0185(12) 0.0156(12) 0.0119(11) -0.0071(9) 0.0014(9) -0.0061(10)
C6_8 0.0134(11) 0.0142(12) 0.0108(11) -0.0030(9) 0.0003(9) -0.0048(9)
Cl7_8 0.0173(3) 0.0277(3) 0.0299(3) -0.0102(3) -0.0116(2) -0.0034(2)
Cl8_8 0.0265(3) 0.0255(3) 0.0248(3) -0.0185(3) -0.0037(3) -0.0019(3)
C1_9 0.0141(11) 0.0117(11) 0.0055(10) -0.0024(8) -0.0008(8) -0.0065(9)
C2_9 0.0122(11) 0.0143(11) 0.0084(10) -0.0041(9) -0.0002(8) -0.0052(9)
C3_9 0.0160(11) 0.0092(11) 0.0105(10) -0.0022(9) -0.0048(9) -0.0025(9)
C4_9 0.0169(12) 0.0147(12) 0.0104(11) -0.0017(9) -0.0021(9) -0.0080(9)
C5_9 0.0109(11) 0.0182(12) 0.0108(11) -0.0048(9) 0.0028(8) -0.0062(9)
C6_9 0.0143(11) 0.0120(11) 0.0089(10) -0.0019(9) -0.0005(9) -0.0037(9)
Cl7_9 0.0197(3) 0.0124(3) 0.0162(3) 0.0002(2) -0.0045(2) -0.0014(2)
Cl8_9 0.0151(3) 0.0211(3) 0.0227(3) 0.0001(2) 0.0086(2) -0.0051(2)
C1_10 0.0114(11) 0.0117(11) 0.0062(10) -0.0043(8) 0.0029(8) -0.0032(9)
C2_10 0.0125(11) 0.0127(11) 0.0081(10) -0.0027(8) 0.0001(8) -0.0038(9)
C3_10 0.0118(11) 0.0196(12) 0.0107(11) -0.0062(9) 0.0004(9) -0.0040(9)
C4_10 0.0154(11) 0.0144(12) 0.0086(10) -0.0024(9) -0.0015(9) 0.0020(9)
C5_10 0.0185(12) 0.0092(11) 0.0066(10) -0.0009(8) 0.0032(9) -0.0038(9)
C6_10 0.0127(11) 0.0137(11) 0.0087(10) -0.0047(9) 0.0020(8) -0.0043(9)
Cl7_10 0.0176(3) 0.0254(3) 0.0257(3) -0.0019(3) -0.0108(2) -0.0070(2)
Cl8_10 0.0268(3) 0.0107(3) 0.0147(3) 0.0000(2) 0.0001(2) -0.0058(2)
C1_11 0.0368(16) 0.0364(17) 0.0165(13) -0.0077(12) -0.0018(11) -0.0170(13)
Cl1_11 0.0409(5) 0.0891(7) 0.0307(4) -0.0198(4) -0.0094(4) -0.0156(5)
Cl2_11 0.0396(4) 0.0401(4) 0.0225(3) -0.0034(3) 0.0064(3) -0.0116(3)
C1_12 0.0251(14) 0.0189(13) 0.0183(13) -0.0016(10) -0.0030(10) -0.0032(11)
Cl1_12 0.0408(4) 0.0259(4) 0.0297(4) -0.0119(3) -0.0162(3) 0.0053(3)
Cl2_12 0.0374(4) 0.0285(4) 0.0213(3) 0.0016(3) -0.0020(3) -0.0181(3)

loop_
_atom_type_symbol
_atom_type_description
_atom_type_scat_dispersion_real
_atom_type_scat_dispersion_imag
_atom_type_scat_source
C C 0.0033 0.0016 'International Tables Vol C Tables 4.2.6.8 and 6.1.1.4'
H H 0.0000 0.0000 'International Tables Vol C Tables 4.2.6.8 and 6.1.1.4'
B B 0.0013 0.0007 'International Tables Vol C Tables 4.2.6.8 and 6.1.1.4'
O O 0.0106 0.0060 'International Tables Vol C Tables 4.2.6.8 and 6.1.1.4'
Cl Cl 0.1484 0.1585 'International Tables Vol C Tables 4.2.6.8 and 6.1.1.4'
Mn Mn 0.3368 0.7283 'International Tables Vol C Tables 4.2.6.8 and 6.1.1.4'
Cu Cu 0.3201 1.2651 'International Tables Vol C Tables 4.2.6.8 and 6.1.1.4'

loop_
_geom_angle_atom_site_label_1
_geom_angle_atom_site_label_2
_geom_angle_atom_site_label_3
_geom_angle
B1_6 Cu1_1 C3_1 121.03(10)
B1_6 Cu1_1 C2_1 83.68(10)
C3_1 Cu1_1 C2_1 125.89(9)
B1_6 Cu1_1 Mn1_1 47.13(8)
C3_1 Cu1_1 Mn1_1 118.12(7)
C2_1 Cu1_1 Mn1_1 43.80(6)
B1_6 Cu1_1 Mn2_1 139.09(8)
C3_1 Cu1_1 Mn2_1 43.42(7)
C2_1 Cu1_1 Mn2_1 137.21(6)
Mn1_1 Cu1_1 Mn2_1 161.124(19)
B1_6 Cu1_1 Cu2_1 141.63(8)
C3_1 Cu1_1 Cu2_1 91.78(7)
C2_1 Cu1_1 Cu2_1 92.86(7)
Mn1_1 Cu1_1 Cu2_1 135.92(2)
Mn2_1 Cu1_1 Cu2_1 54.575(18)
B1_6 Cu1_1 H1_1 124.1(9)
C3_1 Cu1_1 H1_1 83.4(9)
C2_1 Cu1_1 H1_1 124.2(9)
Mn1_1 Cu1_1 H1_1 158.5(9)
Mn2_1 Cu1_1 H1_1 40.1(9)
Cu2_1 Cu1_1 H1_1 34.0(9)
B1_5 Cu2_1 C4_1 159.29(10)
B1_5 Cu2_1 C5_1 81.76(10)
C4_1 Cu2_1 C5_1 87.47(9)
B1_5 Cu2_1 Mn3_1 47.51(7)
C4_1 Cu2_1 Mn3_1 113.76(7)
C5_1 Cu2_1 Mn3_1 43.61(6)
B1_5 Cu2_1 Mn2_1 157.30(8)
C4_1 Cu2_1 Mn2_1 43.16(6)
C5_1 Cu2_1 Mn2_1 113.06(7)
Mn3_1 Cu2_1 Mn2_1 153.644(19)
B1_5 Cu2_1 Cu1_1 113.13(7)
C4_1 Cu2_1 Cu1_1 76.27(6)
C5_1 Cu2_1 Cu1_1 163.66(6)
Mn3_1 Cu2_1 Cu1_1 143.265(19)
Mn2_1 Cu2_1 Cu1_1 55.26(2)
B1_5 Cu2_1 H1_1 118.0(9)
C4_1 Cu2_1 H1_1 80.6(9)
C5_1 Cu2_1 H1_1 144.6(9)
Mn3_1 Cu2_1 H1_1 165.5(9)
Mn2_1 Cu2_1 H1_1 40.5(9)
Cu1_1 Cu2_1 H1_1 34.7(9)
C1_1 Mn1_1 C2_1 91.40(11)
C1_1 Mn1_1 B1_6 78.40(12)
C2_1 Mn1_1 B1_6 110.02(12)
C1_1 Mn1_1 C3_2 101.21(11)
C2_1 Mn1_1 C3_2 156.65(11)
B1_6 Mn1_1 C3_2 91.87(12)
C1_1 Mn1_1 C2_2 137.96(11)
C2_1 Mn1_1 C2_2 130.38(11)
B1_6 Mn1_1 C2_2 89.27(12)
C3_2 Mn1_1 C2_2 38.56(10)
C1_1 Mn1_1 C4_2 91.00(11)
C2_1 Mn1_1 C4_2 122.56(11)
B1_6 Mn1_1 C4_2 126.60(12)
C3_2 Mn1_1 C4_2 38.72(11)
C2_2 Mn1_1 C4_2 64.58(10)
C1_1 Mn1_1 C1_2 154.46(11)
C2_1 Mn1_1 C1_2 95.89(11)
B1_6 Mn1_1 C1_2 121.26(11)
C3_2 Mn1_1 C1_2 64.69(11)
C2_2 Mn1_1 C1_2 38.62(11)
C4_2 Mn1_1 C1_2 64.49(11)
C1_1 Mn1_1 C5_2 116.71(11)
C2_1 Mn1_1 C5_2 92.25(11)
B1_6 Mn1_1 C5_2 153.33(12)
C3_2 Mn1_1 C5_2 64.55(11)
C2_2 Mn1_1 C5_2 64.65(11)
C4_2 Mn1_1 C5_2 38.18(11)
C1_2 Mn1_1 C5_2 38.74(10)
C1_1 Mn1_1 Cu1_1 112.41(8)
C2_1 Mn1_1 Cu1_1 65.58(8)
B1_6 Mn1_1 Cu1_1 56.53(9)
C3_2 Mn1_1 Cu1_1 125.10(8)
C2_2 Mn1_1 Cu1_1 92.46(8)
C4_2 Mn1_1 Cu1_1 155.70(8)
C1_2 Mn1_1 Cu1_1 92.85(8)
C5_2 Mn1_1 Cu1_1 126.19(8)
C3_1 Mn2_1 C4_1 88.56(12)
C3_1 Mn2_1 C5_3 87.84(12)
C4_1 Mn2_1 C5_3 112.46(14)
C3_1 Mn2_1 C1_3 118.57(11)
C4_1 Mn2_1 C1_3 89.20(11)
C5_3 Mn2_1 C1_3 38.53(13)
C3_1 Mn2_1 C4_3 93.61(13)
C4_1 Mn2_1 C4_3 150.97(13)
C5_3 Mn2_1 C4_3 38.89(15)
C1_3 Mn2_1 C4_3 64.41(12)
C3_1 Mn2_1 C2_3 151.99(11)
C4_1 Mn2_1 C2_3 103.29(12)
C5_3 Mn2_1 C2_3 64.21(12)
C1_3 Mn2_1 C2_3 38.14(11)
C4_3 Mn2_1 C2_3 63.85(12)
C3_1 Mn2_1 C3_3 128.88(13)
C4_1 Mn2_1 C3_3 140.64(12)
C5_3 Mn2_1 C3_3 64.45(13)
C1_3 Mn2_1 C3_3 64.07(11)
C4_3 Mn2_1 C3_3 38.06(14)
C2_3 Mn2_1 C3_3 38.11(12)
C3_1 Mn2_1 Cu2_1 120.15(8)
C4_1 Mn2_1 Cu2_1 64.21(8)
C5_3 Mn2_1 Cu2_1 150.83(9)
C1_3 Mn2_1 Cu2_1 113.42(9)
C4_3 Mn2_1 Cu2_1 135.81(12)
C2_3 Mn2_1 Cu2_1 87.77(8)
C3_3 Mn2_1 Cu2_1 98.98(10)
C3_1 Mn2_1 Cu1_1 61.22(8)
C4_1 Mn2_1 Cu1_1 96.97(8)
C5_3 Mn2_1 Cu1_1 136.91(10)
C1_3 Mn2_1 Cu1_1 173.80(8)
C4_3 Mn2_1 Cu1_1 109.44(10)
C2_3 Mn2_1 Cu1_1 139.65(8)
C3_3 Mn2_1 Cu1_1 110.84(8)
Cu2_1 Mn2_1 Cu1_1 70.17(2)
C3_1 Mn2_1 H1_1 105.1(10)
C4_1 Mn2_1 H1_1 103.4(10)
C5_3 Mn2_1 H1_1 142.2(10)
C1_3 Mn2_1 H1_1 134.9(10)
C4_3 Mn2_1 H1_1 103.9(10)
C2_3 Mn2_1 H1_1 96.8(10)
C3_3 Mn2_1 H1_1 80.4(10)
Cu2_1 Mn2_1 H1_1 43.6(10)
Cu1_1 Mn2_1 H1_1 44.1(10)
C6_1 Mn3_1 C5_1 87.85(12)
C6_1 Mn3_1 B1_5 79.40(11)
C5_1 Mn3_1 B1_5 109.15(12)
C6_1 Mn3_1 C1_4 91.95(11)
C5_1 Mn3_1 C1_4 144.49(11)
B1_5 Mn3_1 C1_4 105.68(11)
C6_1 Mn3_1 C5_4 121.68(11)
C5_1 Mn3_1 C5_4 149.27(11)
B1_5 Mn3_1 C5_4 86.45(11)
C1_4 Mn3_1 C5_4 38.84(10)
C6_1 Mn3_1 C2_4 97.18(11)
C5_1 Mn3_1 C2_4 106.09(11)
B1_5 Mn3_1 C2_4 144.40(11)
C1_4 Mn3_1 C2_4 38.74(10)
C5_4 Mn3_1 C2_4 65.04(10)
C6_1 Mn3_1 C4_4 156.83(11)
C5_1 Mn3_1 C4_4 110.30(11)
B1_5 Mn3_1 C4_4 106.55(11)
C1_4 Mn3_1 C4_4 64.89(10)
C5_4 Mn3_1 C4_4 38.97(10)
C2_4 Mn3_1 C4_4 64.66(10)
C6_1 Mn3_1 C3_4 132.05(11)
C5_1 Mn3_1 C3_4 89.96(11)
B1_5 Mn3_1 C3_4 144.84(11)
C1_4 Mn3_1 C3_4 64.36(10)
C5_4 Mn3_1 C3_4 64.60(10)
C2_4 Mn3_1 C3_4 38.31(10)
C4_4 Mn3_1 C3_4 38.29(9)
C6_1 Mn3_1 Cu2_1 115.61(9)
C5_1 Mn3_1 Cu2_1 68.02(8)
B1_5 Mn3_1 Cu2_1 57.29(8)
C1_4 Mn3_1 Cu2_1 140.82(7)
C5_4 Mn3_1 Cu2_1 102.12(7)
C2_4 Mn3_1 Cu2_1 145.87(7)
C4_4 Mn3_1 Cu2_1 85.35(7)
C3_4 Mn3_1 Cu2_1 107.66(7)
O1_1 C1_1 Mn1_1 177.7(2)
O2_1 C2_1 Mn1_1 174.8(2)
O2_1 C2_1 Cu1_1 114.50(18)
Mn1_1 C2_1 Cu1_1 70.62(9)
O3_1 C3_1 Mn2_1 169.6(2)
O3_1 C3_1 Cu1_1 115.09(18)
Mn2_1 C3_1 Cu1_1 75.36(9)
O4_1 C4_1 Mn2_1 172.2(2)
O4_1 C4_1 Cu2_1 115.03(18)
Mn2_1 C4_1 Cu2_1 72.63(9)
O5_1 C5_1 Mn3_1 174.4(2)
O5_1 C5_1 Cu2_1 117.2(2)
Mn3_1 C5_1 Cu2_1 68.38(8)
O6_1 C6_1 Mn3_1 178.5(2)
C2_2 C1_2 C5_2 107.7(2)
C2_2 C1_2 Mn1_1 70.51(15)
C5_2 C1_2 Mn1_1 70.82(15)
C2_2 C1_2 H1_2 126.2
C5_2 C1_2 H1_2 126.2
Mn1_1 C1_2 H1_2 124.1
C3_2 C2_2 C1_2 108.2(2)
C3_2 C2_2 Mn1_1 70.63(15)
C1_2 C2_2 Mn1_1 70.87(15)
C3_2 C2_2 H2_2 125.9
C1_2 C2_2 H2_2 125.9
Mn1_1 C2_2 H2_2 124.2
C2_2 C3_2 C4_2 107.8(2)
C2_2 C3_2 Mn1_1 70.81(15)
C4_2 C3_2 Mn1_1 70.86(15)
C2_2 C3_2 H3_2 126.1
C4_2 C3_2 H3_2 126.1
Mn1_1 C3_2 H3_2 123.9
C5_2 C4_2 C3_2 108.4(2)
C5_2 C4_2 Mn1_1 71.16(15)
C3_2 C4_2 Mn1_1 70.42(15)
C5_2 C4_2 H4_2 125.8
C3_2 C4_2 H4_2 125.8
Mn1_1 C4_2 H4_2 124.2
C4_2 C5_2 C1_2 108.0(2)
C4_2 C5_2 Mn1_1 70.67(15)
C1_2 C5_2 Mn1_1 70.44(15)
C4_2 C5_2 H5_2 126.0
C1_2 C5_2 H5_2 126.0
Mn1_1 C5_2 H5_2 124.5
C2_3 C1_3 C5_3 108.4(3)
C2_3 C1_3 Mn2_1 71.98(16)
C5_3 C1_3 Mn2_1 70.37(16)
C2_3 C1_3 H1_3 125.8
C5_3 C1_3 H1_3 125.8
Mn2_1 C1_3 H1_3 123.5
C1_3 C2_3 C3_3 108.2(3)
C1_3 C2_3 Mn2_1 69.89(15)
C3_3 C2_3 Mn2_1 71.19(17)
C1_3 C2_3 H2_3 125.9
C3_3 C2_3 H2_3 125.9
Mn2_1 C2_3 H2_3 124.6
C4_3 C3_3 C2_3 107.8(3)
C4_3 C3_3 Mn2_1 70.17(18)
C2_3 C3_3 Mn2_1 70.69(16)
C4_3 C3_3 H3_3 126.1
C2_3 C3_3 H3_3 126.1
Mn2_1 C3_3 H3_3 124.6
C3_3 C4_3 C5_3 108.0(3)
C3_3 C4_3 Mn2_1 71.76(17)
C5_3 C4_3 Mn2_1 69.70(17)
C3_3 C4_3 H4_3 126.0
C5_3 C4_3 H4_3 126.0
Mn2_1 C4_3 H4_3 124.2
C1_3 C5_3 C4_3 107.6(3)
C1_3 C5_3 Mn2_1 71.10(16)
C4_3 C5_3 Mn2_1 71.41(17)
C1_3 C5_3 H5_3 126.2
C4_3 C5_3 H5_3 126.2
Mn2_1 C5_3 H5_3 123.0
C5_4 C1_4 C2_4 108.4(2)
C5_4 C1_4 Mn3_1 70.60(14)
C2_4 C1_4 Mn3_1 71.25(14)
C5_4 C1_4 H1_4 125.8
C2_4 C1_4 H1_4 125.8
Mn3_1 C1_4 H1_4 124.0
C3_4 C2_4 C1_4 107.7(2)
C3_4 C2_4 Mn3_1 71.59(14)
C1_4 C2_4 Mn3_1 70.01(14)
C3_4 C2_4 H2_4 126.1
C1_4 C2_4 H2_4 126.1
Mn3_1 C2_4 H2_4 123.9
C2_4 C3_4 C4_4 108.6(2)
C2_4 C3_4 Mn3_1 70.10(14)
C4_4 C3_4 Mn3_1 70.34(14)
C2_4 C3_4 H3_4 125.7
C4_4 C3_4 H3_4 125.7
Mn3_1 C3_4 H3_4 125.4
C3_4 C4_4 C5_4 107.6(2)
C3_4 C4_4 Mn3_1 71.37(14)
C5_4 C4_4 Mn3_1 69.69(14)
C3_4 C4_4 H4_4 126.2
C5_4 C4_4 H4_4 126.2
Mn3_1 C4_4 H4_4 124.4
C1_4 C5_4 C4_4 107.7(2)
C1_4 C5_4 Mn3_1 70.56(14)
C4_4 C5_4 Mn3_1 71.34(14)
C1_4 C5_4 H5_4 126.1
C4_4 C5_4 H5_4 126.1
Mn3_1 C5_4 H5_4 123.6
C2_5 B1_5 Mn3_1 160.6(2)
C2_5 B1_5 Cu2_1 124.22(18)
Mn3_1 B1_5 Cu2_1 75.20(10)
C4_5 C2_5 C5_5 109.4(2)
C4_5 C2_5 C3_5 108.9(2)
C5_5 C2_5 C3_5 109.4(2)
C4_5 C2_5 B1_5 111.9(2)
C5_5 C2_5 B1_5 107.8(2)
C3_5 C2_5 B1_5 109.4(2)
C2_5 C3_5 H3A_5 109.5
C2_5 C3_5 H3B_5 109.5
H3A_5 C3_5 H3B_5 109.5
C2_5 C3_5 H3C_5 109.5
H3A_5 C3_5 H3C_5 109.5
H3B_5 C3_5 H3C_5 109.5
C2_5 C4_5 H4A_5 109.5
C2_5 C4_5 H4B_5 109.5
H4A_5 C4_5 H4B_5 109.5
C2_5 C4_5 H4C_5 109.5
H4A_5 C4_5 H4C_5 109.5
H4B_5 C4_5 H4C_5 109.5
C2_5 C5_5 H5A_5 109.5
C2_5 C5_5 H5B_5 109.5
H5A_5 C5_5 H5B_5 109.5
C2_5 C5_5 H5C_5 109.5
H5A_5 C5_5 H5C_5 109.5
H5B_5 C5_5 H5C_5 109.5
C2_6 B1_6 Mn1_1 159.8(2)
C2_6 B1_6 Cu1_1 122.85(18)
Mn1_1 B1_6 Cu1_1 76.33(11)
B1_6 C2_6 C3_6 109.8(2)
B1_6 C2_6 C5_6 112.9(2)
C3_6 C2_6 C5_6 108.9(2)
B1_6 C2_6 C4_6 106.7(2)
C3_6 C2_6 C4_6 109.4(2)
C5_6 C2_6 C4_6 109.1(2)
C2_6 C3_6 H3A_6 109.5
C2_6 C3_6 H3B_6 109.5
H3A_6 C3_6 H3B_6 109.5
C2_6 C3_6 H3C_6 109.5
H3A_6 C3_6 H3C_6 109.5
H3B_6 C3_6 H3C_6 109.5
C2_6 C4_6 H4A_6 109.5
C2_6 C4_6 H4B_6 109.5
H4A_6 C4_6 H4B_6 109.5
C2_6 C4_6 H4C_6 109.5
H4A_6 C4_6 H4C_6 109.5
H4B_6 C4_6 H4C_6 109.5
C2_6 C5_6 H5A_6 109.5
C2_6 C5_6 H5B_6 109.5
H5A_6 C5_6 H5B_6 109.5
C2_6 C5_6 H5C_6 109.5
H5A_6 C5_6 H5C_6 109.5
H5B_6 C5_6 H5C_6 109.5
C1_8 B1 C1_7 112.45(18)
C1_8 B1 C1_10 112.12(18)
C1_7 B1 C1_10 103.57(17)
C1_8 B1 C1_9 103.97(17)
C1_7 B1 C1_9 111.75(18)
C1_10 B1 C1_9 113.26(18)
C2_7 C1_7 C6_7 116.6(2)
C2_7 C1_7 B1 121.43(19)
C6_7 C1_7 B1 121.5(2)
C3_7 C2_7 C1_7 121.2(2)
C3_7 C2_7 H2_7 119.4
C1_7 C2_7 H2_7 119.4
C4_7 C3_7 C2_7 122.3(2)
C4_7 C3_7 Cl7_7 118.27(17)
C2_7 C3_7 Cl7_7 119.46(18)
C5_7 C4_7 C3_7 116.6(2)
C5_7 C4_7 H4_7 121.7
C3_7 C4_7 H4_7 121.7
C4_7 C5_7 C6_7 122.7(2)
C4_7 C5_7 Cl8_7 118.03(17)
C6_7 C5_7 Cl8_7 119.26(18)
C5_7 C6_7 C1_7 120.6(2)
C5_7 C6_7 H6_7 119.7
C1_7 C6_7 H6_7 119.7
C2_8 C1_8 C6_8 116.7(2)
C2_8 C1_8 B1 122.02(19)
C6_8 C1_8 B1 121.0(2)
C3_8 C2_8 C1_8 120.8(2)
C3_8 C2_8 H2_8 119.6
C1_8 C2_8 H2_8 119.6
C4_8 C3_8 C2_8 122.7(2)
C4_8 C3_8 Cl7_8 117.78(18)
C2_8 C3_8 Cl7_8 119.48(18)
C3_8 C4_8 C5_8 116.4(2)
C3_8 C4_8 H4_8 121.8
C5_8 C4_8 H4_8 121.8
C4_8 C5_8 C6_8 122.5(2)
C4_8 C5_8 Cl8_8 118.12(18)
C6_8 C5_8 Cl8_8 119.33(19)
C5_8 C6_8 C1_8 120.7(2)
C5_8 C6_8 H6_8 119.6
C1_8 C6_8 H6_8 119.6
C6_9 C1_9 C2_9 116.5(2)
C6_9 C1_9 B1 121.6(2)
C2_9 C1_9 B1 121.55(19)
C3_9 C2_9 C1_9 121.0(2)
C3_9 C2_9 H2_9 119.5
C1_9 C2_9 H2_9 119.5
C4_9 C3_9 C2_9 122.5(2)
C4_9 C3_9 Cl7_9 117.41(18)
C2_9 C3_9 Cl7_9 120.03(18)
C3_9 C4_9 C5_9 116.3(2)
C3_9 C4_9 H4_9 121.8
C5_9 C4_9 H4_9 121.8
C4_9 C5_9 C6_9 122.5(2)
C4_9 C5_9 Cl8_9 117.56(18)
C6_9 C5_9 Cl8_9 119.93(18)
C5_9 C6_9 C1_9 121.1(2)
C5_9 C6_9 H6_9 119.5
C1_9 C6_9 H6_9 119.5
C2_10 C1_10 C6_10 116.6(2)
C2_10 C1_10 B1 122.5(2)
C6_10 C1_10 B1 120.5(2)
C3_10 C2_10 C1_10 121.2(2)
C3_10 C2_10 H2_10 119.4
C1_10 C2_10 H2_10 119.4
C4_10 C3_10 C2_10 122.1(2)
C4_10 C3_10 Cl7_10 118.60(18)
C2_10 C3_10 Cl7_10 119.34(19)
C3_10 C4_10 C5_10 116.8(2)
C3_10 C4_10 H4_10 121.6
C5_10 C4_10 H4_10 121.6
C4_10 C5_10 C6_10 122.3(2)
C4_10 C5_10 Cl8_10 118.05(18)
C6_10 C5_10 Cl8_10 119.61(19)
C5_10 C6_10 C1_10 120.9(2)
C5_10 C6_10 H6_10 119.5
C1_10 C6_10 H6_10 119.5
Cl1_11 C1_11 Cl2_11 113.19(16)
Cl1_11 C1_11 H1A_11 108.9
Cl2_11 C1_11 H1A_11 108.9
Cl1_11 C1_11 H1B_11 108.9
Cl2_11 C1_11 H1B_11 108.9
H1A_11 C1_11 H1B_11 107.8
Cl1_12 C1_12 Cl2_12 111.07(15)
Cl1_12 C1_12 H1A_12 109.4
Cl2_12 C1_12 H1A_12 109.4
Cl1_12 C1_12 H1B_12 109.4
Cl2_12 C1_12 H1B_12 109.4
H1A_12 C1_12 H1B_12 108.0

loop_
_geom_bond_atom_site_label_1
_geom_bond_atom_site_label_2
_geom_bond_distance
Cu1_1 B1_6 2.123(3)
Cu1_1 C3_1 2.281(3)
Cu1_1 C2_1 2.387(3)
Cu1_1 Mn1_1 2.4725(8)
Cu1_1 Mn2_1 2.5184(9)
Cu1_1 Cu2_1 2.8830(9)
Cu1_1 H1_1 1.76(3)
Cu2_1 B1_5 2.128(3)
Cu2_1 C4_1 2.356(2)
Cu2_1 C5_1 2.439(3)
Cu2_1 Mn3_1 2.4449(8)
Cu2_1 Mn2_1 2.4974(7)
Cu2_1 H1_1 1.73(3)
Mn1_1 C1_1 1.790(3)
Mn1_1 C2_1 1.814(3)
Mn1_1 B1_6 1.865(3)
Mn1_1 C3_2 2.137(3)
Mn1_1 C2_2 2.139(3)
Mn1_1 C4_2 2.143(3)
Mn1_1 C1_2 2.144(3)
Mn1_1 C5_2 2.149(3)
Mn2_1 C3_1 1.789(3)
Mn2_1 C4_1 1.790(3)
Mn2_1 C5_3 2.114(3)
Mn2_1 C1_3 2.123(3)
Mn2_1 C4_3 2.136(3)
Mn2_1 C2_3 2.150(3)
Mn2_1 C3_3 2.157(3)
Mn2_1 H1_1 1.63(3)
Mn3_1 C6_1 1.782(3)
Mn3_1 C5_1 1.814(3)
Mn3_1 B1_5 1.865(3)
Mn3_1 C1_4 2.127(2)
Mn3_1 C5_4 2.128(2)
Mn3_1 C2_4 2.144(3)
Mn3_1 C4_4 2.150(2)
Mn3_1 C3_4 2.163(3)
C1_1 O1_1 1.146(3)
C2_1 O2_1 1.147(3)
C3_1 O3_1 1.161(3)
C4_1 O4_1 1.160(3)
C5_1 O5_1 1.148(3)
C6_1 O6_1 1.150(3)
C1_2 C2_2 1.417(4)
C1_2 C5_2 1.424(4)
C1_2 H1_2 0.9500
C2_2 C3_2 1.412(4)
C2_2 H2_2 0.9500
C3_2 C4_2 1.419(4)
C3_2 H3_2 0.9500
C4_2 C5_2 1.404(4)
C4_2 H4_2 0.9500
C5_2 H5_2 0.9500
C1_3 C2_3 1.396(4)
C1_3 C5_3 1.398(5)
C1_3 H1_3 0.9500
C2_3 C3_3 1.406(4)
C2_3 H2_3 0.9500
C3_3 C4_3 1.400(5)
C3_3 H3_3 0.9500
C4_3 C5_3 1.415(5)
C4_3 H4_3 0.9500
C5_3 H5_3 0.9500
C1_4 C5_4 1.415(4)
C1_4 C2_4 1.417(3)
C1_4 H1_4 0.9500
C2_4 C3_4 1.413(4)
C2_4 H2_4 0.9500
C3_4 C4_4 1.415(3)
C3_4 H3_4 0.9500
C4_4 C5_4 1.427(4)
C4_4 H4_4 0.9500
C5_4 H5_4 0.9500
B1_5 C2_5 1.549(4)
C2_5 C4_5 1.532(3)
C2_5 C5_5 1.541(4)
C2_5 C3_5 1.548(3)
C3_5 H3A_5 0.9800
C3_5 H3B_5 0.9800
C3_5 H3C_5 0.9800
C4_5 H4A_5 0.9800
C4_5 H4B_5 0.9800
C4_5 H4C_5 0.9800
C5_5 H5A_5 0.9800
C5_5 H5B_5 0.9800
C5_5 H5C_5 0.9800
B1_6 C2_6 1.516(4)
C2_6 C3_6 1.550(4)
C2_6 C5_6 1.550(4)
C2_6 C4_6 1.559(4)
C3_6 H3A_6 0.9800
C3_6 H3B_6 0.9800
C3_6 H3C_6 0.9800
C4_6 H4A_6 0.9800
C4_6 H4B_6 0.9800
C4_6 H4C_6 0.9800
C5_6 H5A_6 0.9800
C5_6 H5B_6 0.9800
C5_6 H5C_6 0.9800
B1 C1_8 1.639(3)
B1 C1_7 1.644(3)
B1 C1_10 1.647(3)
B1 C1_9 1.654(3)
C1_7 C2_7 1.402(3)
C1_7 C6_7 1.405(3)
C2_7 C3_7 1.386(3)
C2_7 H2_7 0.9500
C3_7 C4_7 1.384(3)
C3_7 Cl7_7 1.748(2)
C4_7 C5_7 1.380(3)
C4_7 H4_7 0.9500
C5_7 C6_7 1.390(3)
C5_7 Cl8_7 1.748(2)
C6_7 H6_7 0.9500
C1_8 C2_8 1.400(3)
C1_8 C6_8 1.408(3)
C2_8 C3_8 1.386(3)
C2_8 H2_8 0.9500
C3_8 C4_8 1.379(3)
C3_8 Cl7_8 1.749(2)
C4_8 C5_8 1.385(3)
C4_8 H4_8 0.9500
C5_8 C6_8 1.386(3)
C5_8 Cl8_8 1.754(2)
C6_8 H6_8 0.9500
C1_9 C6_9 1.402(3)
C1_9 C2_9 1.404(3)
C2_9 C3_9 1.388(3)
C2_9 H2_9 0.9500
C3_9 C4_9 1.384(3)
C3_9 Cl7_9 1.752(2)
C4_9 C5_9 1.385(3)
C4_9 H4_9 0.9500
C5_9 C6_9 1.388(3)
C5_9 Cl8_9 1.746(2)
C6_9 H6_9 0.9500
C1_10 C2_10 1.399(3)
C1_10 C6_10 1.404(3)
C2_10 C3_10 1.392(3)
C2_10 H2_10 0.9500
C3_10 C4_10 1.382(3)
C3_10 Cl7_10 1.743(2)
C4_10 C5_10 1.384(4)
C4_10 H4_10 0.9500
C5_10 C6_10 1.389(3)
C5_10 Cl8_10 1.746(2)
C6_10 H6_10 0.9500
C1_11 Cl1_11 1.746(3)
C1_11 Cl2_11 1.760(3)
C1_11 H1A_11 0.9900
C1_11 H1B_11 0.9900
C1_12 Cl1_12 1.760(3)
C1_12 Cl2_12 1.763(3)
C1_12 H1A_12 0.9900
C1_12 H1B_12 0.9900

loop_
_geom_torsion_atom_site_label_1
_geom_torsion_atom_site_label_2
_geom_torsion_atom_site_label_3
_geom_torsion_atom_site_label_4
_geom_torsion
C1_1 Mn1_1 C2_1 Cu1_1 -114.06(9)
B1_6 Mn1_1 C2_1 Cu1_1 -35.90(11)
C3_2 Mn1_1 C2_1 Cu1_1 122.8(2)
C2_2 Mn1_1 C2_1 Cu1_1 71.08(13)
C4_2 Mn1_1 C2_1 Cu1_1 153.86(10)
C1_2 Mn1_1 C2_1 Cu1_1 90.46(8)
C5_2 Mn1_1 C2_1 Cu1_1 129.13(8)
C4_1 Mn2_1 C3_1 O3_1 -81.2(13)
C5_3 Mn2_1 C3_1 O3_1 31.3(13)
C1_3 Mn2_1 C3_1 O3_1 7.1(14)
C4_3 Mn2_1 C3_1 O3_1 69.8(13)
C2_3 Mn2_1 C3_1 O3_1 35.0(14)
C3_3 Mn2_1 C3_1 O3_1 85.5(13)
Cu2_1 Mn2_1 C3_1 O3_1 -140.0(13)
Cu1_1 Mn2_1 C3_1 O3_1 -180(100)
C4_1 Mn2_1 C3_1 Cu1_1 98.75(9)
C5_3 Mn2_1 C3_1 Cu1_1 -148.71(12)
C1_3 Mn2_1 C3_1 Cu1_1 -172.94(9)
C4_3 Mn2_1 C3_1 Cu1_1 -110.23(12)
C2_3 Mn2_1 C3_1 Cu1_1 -145.0(2)
C3_3 Mn2_1 C3_1 Cu1_1 -94.50(13)
Cu2_1 Mn2_1 C3_1 Cu1_1 39.94(9)
C3_1 Mn2_1 C4_1 Cu2_1 -124.76(9)
C5_3 Mn2_1 C4_1 Cu2_1 148.17(10)
C1_3 Mn2_1 C4_1 Cu2_1 116.63(9)
C4_3 Mn2_1 C4_1 Cu2_1 140.4(2)
C2_3 Mn2_1 C4_1 Cu2_1 80.88(9)
C3_3 Mn2_1 C4_1 Cu2_1 71.59(18)
Cu1_1 Mn2_1 C4_1 Cu2_1 -63.98(5)
C6_1 Mn3_1 C5_1 Cu2_1 -118.79(9)
B1_5 Mn3_1 C5_1 Cu2_1 -40.79(10)
C1_4 Mn3_1 C5_1 Cu2_1 150.86(15)
C5_4 Mn3_1 C5_1 Cu2_1 76.3(2)
C2_4 Mn3_1 C5_1 Cu2_1 144.35(8)
C4_4 Mn3_1 C5_1 Cu2_1 75.96(9)
C3_4 Mn3_1 C5_1 Cu2_1 109.12(8)
C5_2 C1_2 C2_2 C3_2 0.3(3)
Mn1_1 C1_2 C2_2 C3_2 -61.10(18)
C5_2 C1_2 C2_2 Mn1_1 61.41(18)
C1_2 C2_2 C3_2 C4_2 -0.3(3)
Mn1_1 C2_2 C3_2 C4_2 -61.55(18)
C1_2 C2_2 C3_2 Mn1_1 61.26(18)
C2_2 C3_2 C4_2 C5_2 0.2(3)
Mn1_1 C3_2 C4_2 C5_2 -61.35(19)
C2_2 C3_2 C4_2 Mn1_1 61.52(18)
C3_2 C4_2 C5_2 C1_2 0.0(3)
Mn1_1 C4_2 C5_2 C1_2 -60.86(18)
C3_2 C4_2 C5_2 Mn1_1 60.88(18)
C2_2 C1_2 C5_2 C4_2 -0.2(3)
Mn1_1 C1_2 C5_2 C4_2 61.01(18)
C2_2 C1_2 C5_2 Mn1_1 -61.21(17)
C5_3 C1_3 C2_3 C3_3 0.1(3)
Mn2_1 C1_3 C2_3 C3_3 -61.18(19)
C5_3 C1_3 C2_3 Mn2_1 61.27(19)
C1_3 C2_3 C3_3 C4_3 -0.3(3)
Mn2_1 C2_3 C3_3 C4_3 -60.7(2)
C1_3 C2_3 C3_3 Mn2_1 60.36(19)
C2_3 C3_3 C4_3 C5_3 0.4(3)
Mn2_1 C3_3 C4_3 C5_3 -60.6(2)
C2_3 C3_3 C4_3 Mn2_1 61.02(19)
C2_3 C1_3 C5_3 C4_3 0.2(3)
Mn2_1 C1_3 C5_3 C4_3 62.5(2)
C2_3 C1_3 C5_3 Mn2_1 -62.30(19)
C3_3 C4_3 C5_3 C1_3 -0.4(3)
Mn2_1 C4_3 C5_3 C1_3 -62.3(2)
C3_3 C4_3 C5_3 Mn2_1 61.9(2)
C5_4 C1_4 C2_4 C3_4 -0.9(3)
Mn3_1 C1_4 C2_4 C3_4 -62.04(17)
C5_4 C1_4 C2_4 Mn3_1 61.14(17)
C1_4 C2_4 C3_4 C4_4 1.0(3)
Mn3_1 C2_4 C3_4 C4_4 -60.06(17)
C1_4 C2_4 C3_4 Mn3_1 61.02(17)
C2_4 C3_4 C4_4 C5_4 -0.7(3)
Mn3_1 C3_4 C4_4 C5_4 -60.58(16)
C2_4 C3_4 C4_4 Mn3_1 59.91(17)
C2_4 C1_4 C5_4 C4_4 0.5(3)
Mn3_1 C1_4 C5_4 C4_4 62.04(16)
C2_4 C1_4 C5_4 Mn3_1 -61.55(17)
C3_4 C4_4 C5_4 C1_4 0.1(3)
Mn3_1 C4_4 C5_4 C1_4 -61.54(17)
C3_4 C4_4 C5_4 Mn3_1 61.65(17)
C6_1 Mn3_1 B1_5 C2_5 -48.0(6)
C5_1 Mn3_1 B1_5 C2_5 -131.9(6)
C1_4 Mn3_1 B1_5 C2_5 41.1(6)
C5_4 Mn3_1 B1_5 C2_5 75.2(6)
C2_4 Mn3_1 B1_5 C2_5 39.6(7)
C4_4 Mn3_1 B1_5 C2_5 109.0(6)
C3_4 Mn3_1 B1_5 C2_5 108.6(6)
Cu2_1 Mn3_1 B1_5 C2_5 -178.0(6)
C6_1 Mn3_1 B1_5 Cu2_1 130.00(10)
C5_1 Mn3_1 B1_5 Cu2_1 46.05(11)
C1_4 Mn3_1 B1_5 Cu2_1 -140.95(8)
C5_4 Mn3_1 B1_5 Cu2_1 -106.84(9)
C2_4 Mn3_1 B1_5 Cu2_1 -142.45(14)
C4_4 Mn3_1 B1_5 Cu2_1 -73.06(10)
C3_4 Mn3_1 B1_5 Cu2_1 -73.40(18)
Mn3_1 B1_5 C2_5 C4_5 -126.7(5)
Cu2_1 B1_5 C2_5 C4_5 55.6(3)
Mn3_1 B1_5 C2_5 C5_5 113.0(6)
Cu2_1 B1_5 C2_5 C5_5 -64.7(3)
Mn3_1 B1_5 C2_5 C3_5 -5.9(7)
Cu2_1 B1_5 C2_5 C3_5 176.41(17)
C1_1 Mn1_1 B1_6 C2_6 -69.8(6)
C2_1 Mn1_1 B1_6 C2_6 -157.0(6)
C3_2 Mn1_1 B1_6 C2_6 31.2(6)
C2_2 Mn1_1 B1_6 C2_6 69.7(6)
C4_2 Mn1_1 B1_6 C2_6 12.7(7)
C1_2 Mn1_1 B1_6 C2_6 92.5(6)
C5_2 Mn1_1 B1_6 C2_6 58.0(7)
Cu1_1 Mn1_1 B1_6 C2_6 163.2(7)
C1_1 Mn1_1 B1_6 Cu1_1 127.03(11)
C2_1 Mn1_1 B1_6 Cu1_1 39.79(12)
C3_2 Mn1_1 B1_6 Cu1_1 -131.91(10)
C2_2 Mn1_1 B1_6 Cu1_1 -93.43(10)
C4_2 Mn1_1 B1_6 Cu1_1 -150.46(10)
C1_2 Mn1_1 B1_6 Cu1_1 -70.63(13)
C5_2 Mn1_1 B1_6 Cu1_1 -105.1(2)
Mn1_1 B1_6 C2_6 C3_6 34.9(7)
Cu1_1 B1_6 C2_6 C3_6 -164.7(2)
Mn1_1 B1_6 C2_6 C5_6 156.6(5)
Cu1_1 B1_6 C2_6 C5_6 -43.0(3)
Mn1_1 B1_6 C2_6 C4_6 -83.5(6)
Cu1_1 B1_6 C2_6 C4_6 76.9(3)
C1_8 B1 C1_7 C2_7 154.2(2)
C1_10 B1 C1_7 C2_7 -84.5(2)
C1_9 B1 C1_7 C2_7 37.7(3)
C1_8 B1 C1_7 C6_7 -33.2(3)
C1_10 B1 C1_7 C6_7 88.0(2)
C1_9 B1 C1_7 C6_7 -149.7(2)
C6_7 C1_7 C2_7 C3_7 1.1(3)
B1 C1_7 C2_7 C3_7 174.0(2)
C1_7 C2_7 C3_7 C4_7 0.1(3)
C1_7 C2_7 C3_7 Cl7_7 -179.79(17)
C2_7 C3_7 C4_7 C5_7 -1.0(3)
Cl7_7 C3_7 C4_7 C5_7 178.88(17)
C3_7 C4_7 C5_7 C6_7 0.7(3)
C3_7 C4_7 C5_7 Cl8_7 -179.37(17)
C4_7 C5_7 C6_7 C1_7 0.6(3)
Cl8_7 C5_7 C6_7 C1_7 -179.33(17)
C2_7 C1_7 C6_7 C5_7 -1.5(3)
B1 C1_7 C6_7 C5_7 -174.4(2)
C1_7 B1 C1_8 C2_8 -35.2(3)
C1_10 B1 C1_8 C2_8 -151.4(2)
C1_9 B1 C1_8 C2_8 85.8(2)
C1_7 B1 C1_8 C6_8 150.1(2)
C1_10 B1 C1_8 C6_8 33.9(3)
C1_9 B1 C1_8 C6_8 -88.8(2)
C6_8 C1_8 C2_8 C3_8 -1.5(3)
B1 C1_8 C2_8 C3_8 -176.4(2)
C1_8 C2_8 C3_8 C4_8 1.8(3)
C1_8 C2_8 C3_8 Cl7_8 -177.03(17)
C2_8 C3_8 C4_8 C5_8 -1.0(3)
Cl7_8 C3_8 C4_8 C5_8 177.94(17)
C3_8 C4_8 C5_8 C6_8 -0.2(3)
C3_8 C4_8 C5_8 Cl8_8 178.58(18)
C4_8 C5_8 C6_8 C1_8 0.4(4)
Cl8_8 C5_8 C6_8 C1_8 -178.31(17)
C2_8 C1_8 C6_8 C5_8 0.4(3)
B1 C1_8 C6_8 C5_8 175.3(2)
C1_8 B1 C1_9 C6_9 86.0(2)
C1_7 B1 C1_9 C6_9 -152.5(2)
C1_10 B1 C1_9 C6_9 -36.0(3)
C1_8 B1 C1_9 C2_9 -87.1(2)
C1_7 B1 C1_9 C2_9 34.4(3)
C1_10 B1 C1_9 C2_9 150.9(2)
C6_9 C1_9 C2_9 C3_9 0.1(3)
B1 C1_9 C2_9 C3_9 173.6(2)
C1_9 C2_9 C3_9 C4_9 0.7(3)
C1_9 C2_9 C3_9 Cl7_9 179.19(17)
C2_9 C3_9 C4_9 C5_9 -0.4(3)
Cl7_9 C3_9 C4_9 C5_9 -178.97(17)
C3_9 C4_9 C5_9 C6_9 -0.6(3)
C3_9 C4_9 C5_9 Cl8_9 179.28(17)
C4_9 C5_9 C6_9 C1_9 1.4(4)
Cl8_9 C5_9 C6_9 C1_9 -178.46(18)
C2_9 C1_9 C6_9 C5_9 -1.1(3)
B1 C1_9 C6_9 C5_9 -174.6(2)
C1_8 B1 C1_10 C2_10 -147.9(2)
C1_7 B1 C1_10 C2_10 90.6(2)
C1_9 B1 C1_10 C2_10 -30.6(3)
C1_8 B1 C1_10 C6_10 39.2(3)
C1_7 B1 C1_10 C6_10 -82.3(2)
C1_9 B1 C1_10 C6_10 156.46(19)
C6_10 C1_10 C2_10 C3_10 -0.7(3)
B1 C1_10 C2_10 C3_10 -173.8(2)
C1_10 C2_10 C3_10 C4_10 1.0(3)
C1_10 C2_10 C3_10 Cl7_10 -178.15(16)
C2_10 C3_10 C4_10 C5_10 -0.7(3)
Cl7_10 C3_10 C4_10 C5_10 178.51(17)
C3_10 C4_10 C5_10 C6_10 0.0(3)
C3_10 C4_10 C5_10 Cl8_10 179.85(17)
C4_10 C5_10 C6_10 C1_10 0.3(3)
Cl8_10 C5_10 C6_10 C1_10 -179.55(16)
C2_10 C1_10 C6_10 C5_10 0.0(3)
B1 C1_10 C6_10 C5_10 173.3(2)
